data_7213120
loop_
_publ_author_name
'Chen, Xiao&#x00AD;Feng'
'Zhu, Xu&#x00AD;Hui'
'Xu, Yao&#x00AD;Hua'
'Shanmuga Sundara Raj, S.'
'\"Ozt\"urk, Sema'
'Fun, Hoong&#x00AD;Kun'
'Ma, Jing'
'You, Xiao&#x00AD;Zeng'

_publ_section_title
;
 Triboluminescence and crystal structures of non&#x00AD;ionic europium
 complexes
;
_journal_issue 11
_journal_name_full 'Journal of Materials Chemistry'
_journal_page_first 2919
_journal_paper_doi 10.1039/a904411f
_journal_volume 9
_journal_year 1999
_chemical_compound_source synthesis
_chemical_formula_sum 'C34 H20 Eu F9 N2 O6 S3'
_chemical_formula_weight 971.66
_chemical_name_systematic
; 
 ? 
;
_space_group_IT_number 14
_symmetry_cell_setting monoclinic
_symmetry_space_group_name_Hall '-P 2yn'
_symmetry_space_group_name_H-M 'P 1 21/n 1'
_atom_sites_solution_hydrogens geom
_atom_sites_solution_primary direct
_atom_sites_solution_secondary difmap
_audit_creation_method SHELXL
_cell_angle_alpha 90.00
_cell_angle_beta 103.515(3)
_cell_angle_gamma 90.00
_cell_formula_units_Z 4
_cell_length_a 10.3148(2)
_cell_length_b 16.8937(4)
_cell_length_c 21.7803(3)
_cell_measurement_reflns_used 8034
_cell_measurement_temperature 293(2)
_cell_measurement_theta_max 33.22
_cell_measurement_theta_min 2.72
_cell_volume 3690.23(13)
_computing_cell_refinement 'SAINT (Siemens, 1996)'
_computing_data_collection 'SMART (Siemens, 1996)'
_computing_data_reduction 'SAINT (Siemens, 1996)'
_computing_molecular_graphics 'SHELXTL (Sheldrick, 1996)'
_computing_publication_material
; SHELXTL (Sheldrick, 1996)
  PARST (Nardelli, 1995) 
;
_computing_structure_refinement 'SHELXTL (Sheldrick, 1996)'
_computing_structure_solution 'SHELXTL (Sheldrick, 1996)'
_diffrn_ambient_temperature 293(2)
_diffrn_measurement_device
;
Siemens SMART CCD area detector diffractometer
;
_diffrn_measurement_method '\w scan'
_diffrn_radiation_monochromator graphite
_diffrn_radiation_source 'fine-focus sealed tube'
_diffrn_radiation_type MoK\a
_diffrn_radiation_wavelength 0.71073
_diffrn_reflns_av_R_equivalents 0.0730
_diffrn_reflns_av_sigmaI/netI 0.0961
_diffrn_reflns_limit_h_max 13
_diffrn_reflns_limit_h_min -13
_diffrn_reflns_limit_k_max 21
_diffrn_reflns_limit_k_min 0
_diffrn_reflns_limit_l_max 28
_diffrn_reflns_limit_l_min 0
_diffrn_reflns_number 23687
_diffrn_reflns_theta_max 27.50
_diffrn_reflns_theta_min 2.72
_exptl_absorpt_coefficient_mu 1.962
_exptl_absorpt_correction_T_max 0.840
_exptl_absorpt_correction_T_min 0.507
_exptl_absorpt_correction_type 'empirical using SADABS (Sheldrick, 1996)'
_exptl_crystal_colour 'light orange'
_exptl_crystal_density_diffrn 1.749
_exptl_crystal_density_meas ?
_exptl_crystal_description slab
_exptl_crystal_F_000 1912
_exptl_crystal_size_max 0.26
_exptl_crystal_size_mid 0.20
_exptl_crystal_size_min 0.14
_refine_diff_density_max 1.355
_refine_diff_density_min -1.237
_refine_diff_density_rms 0.130
_refine_ls_extinction_method none
_refine_ls_goodness_of_fit_all 1.028
_refine_ls_goodness_of_fit_obs 1.123
_refine_ls_hydrogen_treatment 'riding model'
_refine_ls_matrix_type full
_refine_ls_number_parameters 497
_refine_ls_number_reflns 8448
_refine_ls_number_restraints 0
_refine_ls_restrained_S_all 1.028
_refine_ls_restrained_S_obs 1.123
_refine_ls_R_factor_all 0.1275
_refine_ls_R_factor_obs 0.0630
_refine_ls_shift/esd_max 0.002
_refine_ls_shift/esd_mean 0.000
_refine_ls_structure_factor_coef Fsqd
_refine_ls_weighting_details 'w=1/[\s^2^(Fo^2^)+(0.0775P)^2^+0.0000P] where P=(Fo^2^+2Fc^2^)/3'
_refine_ls_weighting_scheme calc
_refine_ls_wR_factor_all 0.1651
_refine_ls_wR_factor_obs 0.1348
_reflns_number_observed 4883
_reflns_number_total 8449
_reflns_observed_criterion >2sigma(I)
_cod_data_source_file 904411fsup1.cif
_cod_data_source_block cxfeu1m
_cod_depositor_comments
;
The following automatic conversions were performed:

'_exptl_crystal_density_meas' value 'not measured' was changed to '?'
- the value is perceived as not measured.

Automatic conversion script
Id: cif_fix_values 3008 2015-01-20 13:52:24Z robertas 

The following automatic conversions were performed:

'_refine_ls_weighting_scheme' value 'calc
w=1/[\s^2^(Fo^2^)+(0.0775P)^2^+0.0000P] where P=(Fo^2^+2Fc^2^)/3' was
changed to 'calc'. New tag '_refine_ls_weighting_details' was
created. The value of the new tag was set to
'w=1/[\s^2^(Fo^2^)+(0.0775P)^2^+0.0000P] where P=(Fo^2^+2Fc^2^)/3'.

Automatic conversion script
Id: cif_fix_values 3143 2015-03-26 13:38:13Z robertas 
;
_cod_original_cell_volume 3690.23(12)
_cod_original_sg_symbol_H-M 'P 1 21 /n 1'
_cod_database_code 7213120

loop_
_symmetry_equiv_pos_as_xyz
'x, y, z'
'-x+1/2, y+1/2, -z+1/2'
'-x, -y, -z'
'x-1/2, -y-1/2, z-1/2'

loop_
_atom_site_aniso_label
_atom_site_aniso_U_11
_atom_site_aniso_U_22
_atom_site_aniso_U_33
_atom_site_aniso_U_23
_atom_site_aniso_U_13
_atom_site_aniso_U_12
Eu1 0.0361(2) 0.0610(3) 0.0325(2) 0.0075(2) 0.00443(12) -0.0023(2)
S1 0.0493(12) 0.113(2) 0.0709(15) 0.0161(15) 0.0048(11) 0.0053(14)
S2 0.0631(15) 0.121(2) 0.095(2) 0.000(2) 0.0260(14) -0.009(2)
S3A 0.075(2) 0.101(3) 0.087(3) 0.021(2) 0.044(2) 0.008(2)
C29B 0.075(2) 0.101(3) 0.087(3) 0.021(2) 0.044(2) 0.008(2)
F1 0.089(5) 0.098(6) 0.490(20) 0.057(9) 0.118(9) -0.015(5)
F2 0.052(3) 0.290(12) 0.161(7) 0.096(8) -0.009(4) -0.053(5)
F3 0.108(6) 0.359(16) 0.159(7) -0.102(9) 0.094(6) -0.090(8)
F4 0.083(4) 0.224(8) 0.042(3) 0.023(4) 0.014(3) 0.001(5)
F5 0.067(3) 0.192(7) 0.072(4) -0.049(4) 0.020(3) 0.003(4)
F6 0.174(7) 0.172(7) 0.087(4) -0.034(5) 0.081(5) -0.093(6)
F7 0.051(4) 0.174(7) 0.199(9) 0.045(6) 0.036(4) 0.024(4)
F8 0.098(4) 0.171(7) 0.149(6) 0.087(6) 0.059(4) 0.080(5)
F9 0.127(6) 0.207(9) 0.121(6) -0.009(6) 0.058(5) 0.080(6)
O1 0.041(3) 0.072(4) 0.046(3) 0.023(3) 0.010(2) -0.001(3)
O2 0.042(3) 0.072(4) 0.046(3) 0.014(3) 0.002(2) -0.008(3)
O3 0.041(3) 0.077(4) 0.040(3) 0.006(3) 0.006(2) -0.008(3)
O4 0.039(3) 0.102(4) 0.039(3) -0.006(3) 0.010(2) -0.004(3)
O5 0.047(3) 0.055(3) 0.043(3) 0.005(3) 0.009(2) -0.002(3)
O6 0.046(3) 0.076(4) 0.049(3) 0.007(3) 0.019(2) 0.001(3)
N1 0.040(3) 0.058(4) 0.041(3) 0.001(3) -0.003(3) -0.006(3)
N2 0.054(4) 0.055(4) 0.045(4) 0.007(3) 0.008(3) 0.008(3)
C1 0.054(5) 0.065(5) 0.057(5) 0.000(4) 0.006(4) -0.011(4)
C2 0.048(5) 0.080(6) 0.061(5) 0.003(5) -0.007(4) -0.004(5)
C3 0.061(5) 0.099(8) 0.046(5) 0.003(5) -0.007(4) -0.002(5)
C4 0.085(7) 0.091(7) 0.049(5) -0.014(5) 0.011(5) -0.015(6)
C5 0.055(4) 0.047(4) 0.038(4) -0.002(3) 0.004(3) -0.014(4)
C6 0.060(5) 0.046(4) 0.041(4) -0.001(3) 0.016(3) -0.009(4)
C7 0.062(5) 0.096(7) 0.048(5) -0.015(5) 0.014(4) -0.010(5)
C8 0.072(6) 0.108(8) 0.066(6) -0.013(6) 0.029(5) -0.009(6)
C9 0.049(5) 0.087(7) 0.075(6) -0.005(5) 0.021(4) 0.000(5)
C10 0.046(4) 0.076(6) 0.059(5) -0.006(5) 0.010(4) 0.005(4)
C11 0.045(4) 0.047(4) 0.039(4) -0.006(3) 0.007(3) -0.005(3)
C12 0.043(4) 0.053(5) 0.046(4) 0.003(4) 0.006(3) 0.003(4)
C13 0.063(6) 0.077(7) 0.087(7) 0.001(6) -0.011(5) 0.017(5)
C14 0.089(7) 0.084(7) 0.071(6) 0.030(6) -0.009(6) 0.011(6)
C15 0.055(5) 0.075(6) 0.068(6) 0.033(5) 0.002(4) 0.007(5)
C16 0.045(4) 0.059(5) 0.051(4) 0.012(4) 0.015(3) -0.001(4)
C17 0.043(4) 0.056(5) 0.045(4) -0.006(4) 0.009(3) -0.010(4)
C18 0.057(5) 0.105(8) 0.059(5) 0.010(6) 0.017(4) -0.017(6)
C19 0.037(4) 0.064(5) 0.046(4) 0.006(4) -0.001(3) -0.002(4)
C20 0.041(4) 0.070(6) 0.061(5) 0.002(4) 0.012(4) -0.002(4)
C21 0.038(5) 0.105(8) 0.126(10) 0.008(8) 0.023(6) -0.011(5)
C22 0.055(6) 0.123(10) 0.102(9) -0.007(8) -0.005(6) 0.002(6)
C23 0.016(3) 0.081(6) 0.059(5) 0.009(4) 0.000(3) -0.001(3)
C24 0.041(4) 0.101(7) 0.037(4) 0.008(4) 0.000(3) -0.011(4)
C25 0.053(5) 0.097(7) 0.035(4) -0.005(4) 0.014(3) -0.007(5)
C26 0.062(5) 0.123(10) 0.049(5) -0.001(6) 0.023(4) -0.012(6)
C27 0.051(4) 0.050(4) 0.038(4) -0.007(4) 0.012(3) -0.004(4)
C28 0.066(5) 0.057(5) 0.046(4) -0.002(4) 0.020(4) -0.007(4)
S3B 0.125(5) 0.106(5) 0.082(4) 0.028(3) 0.046(4) -0.002(4)
C29A 0.125(5) 0.106(5) 0.082(4) 0.028(3) 0.046(4) -0.002(4)
C30 0.146(12) 0.113(10) 0.101(9) 0.051(8) 0.051(9) 0.013(9)
C31 0.104(9) 0.130(11) 0.108(9) 0.013(8) 0.070(8) -0.005(9)
C32 0.061(5) 0.065(6) 0.049(4) 0.017(4) 0.014(4) 0.015(4)
C33 0.052(4) 0.063(5) 0.045(4) 0.004(4) 0.009(3) 0.013(4)
C34 0.071(7) 0.113(9) 0.089(8) 0.028(7) 0.021(6) 0.034(7)

loop_
_atom_site_label
_atom_site_type_symbol
_atom_site_fract_x
_atom_site_fract_y
_atom_site_fract_z
_atom_site_U_iso_or_equiv
_atom_site_thermal_displace_type
_atom_site_occupancy
_atom_site_calc_flag
_atom_site_refinement_flags
_atom_site_disorder_group
Eu1 Eu -0.53612(3) 0.17224(2) 0.63078(2) 0.04378(14) Uani 1 d . .
S1 S -0.1918(2) -0.0145(2) 0.74800(11) 0.0793(7) Uani 1 d . .
S2 S -0.0353(3) 0.2263(2) 0.69166(14) 0.0919(9) Uani 1 d . .
S3A S -0.3141(3) 0.3291(2) 0.4880(2) 0.0837(14) Uani 0.677(10) d P 1
C29B C -0.3141(3) 0.3291(2) 0.4880(2) 0.0837(14) Uani 0.323(10) d P 2
H29B H -0.2581(8) 0.2895(5) 0.5124(7) 0.100 Uiso 0.323(10) d PR 2
F1 F -0.8446(8) -0.0673(5) 0.7041(7) 0.218(6) Uani 1 d . .
F2 F -0.9300(6) 0.0239(6) 0.6531(4) 0.173(4) Uani 1 d . .
F3 F -0.8638(8) 0.0342(7) 0.7449(4) 0.198(5) Uani 1 d . .
F4 F -0.4094(6) 0.1804(5) 0.8962(2) 0.117(3) Uani 1 d . .
F5 F -0.5724(6) 0.2504(5) 0.8534(3) 0.110(2) Uani 1 d . .
F6 F -0.5844(8) 0.1270(5) 0.8376(3) 0.136(3) Uani 1 d . .
F7 F -0.9662(6) 0.3072(5) 0.5622(4) 0.140(3) Uani 1 d . .
F8 F -0.9105(6) 0.4137(5) 0.5277(3) 0.134(3) Uani 1 d . .
F9 F -0.8712(8) 0.3921(5) 0.6255(4) 0.147(3) Uani 1 d . .
O1 O -0.4330(5) 0.0567(3) 0.6780(2) 0.0533(13) Uani 1 d . .
O2 O -0.7038(5) 0.0865(3) 0.6492(2) 0.0549(14) Uani 1 d . .
O3 O -0.3179(5) 0.2103(3) 0.6830(2) 0.0535(13) Uani 1 d . .
O4 O -0.5407(5) 0.2021(4) 0.7349(2) 0.0600(15) Uani 1 d . .
O5 O -0.4815(5) 0.2711(3) 0.5650(2) 0.0489(12) Uani 1 d . .
O6 O -0.7066(5) 0.2682(3) 0.6122(2) 0.0555(14) Uani 1 d . .
N1 N -0.6711(6) 0.1308(4) 0.5215(3) 0.0485(15) Uani 1 d . .
N2 N -0.4079(6) 0.1120(4) 0.5526(3) 0.052(2) Uani 1 d . .
C1 C -0.8043(8) 0.1397(5) 0.5094(4) 0.060(2) Uani 1 d . .
H1A H -0.8443(8) 0.1510(5) 0.5425(4) 0.072 Uiso 1 calc R .
C2 C -0.8824(8) 0.1322(5) 0.4495(4) 0.066(2) Uani 1 d . .
H2A H -0.9743(8) 0.1386(5) 0.4420(4) 0.079 Uiso 1 calc R .
C3 C -0.8243(9) 0.1153(6) 0.4007(4) 0.072(3) Uani 1 d . .
H3A H -0.8757(9) 0.1104(6) 0.3597(4) 0.086 Uiso 1 calc R .
C4 C -0.6904(10) 0.1060(6) 0.4134(4) 0.076(3) Uani 1 d . .
H4A H -0.6500(10) 0.0939(6) 0.3806(4) 0.091 Uiso 1 calc R .
C5 C -0.6121(7) 0.1140(4) 0.4743(3) 0.048(2) Uani 1 d . .
C6 C -0.4678(8) 0.1031(4) 0.4913(3) 0.048(2) Uani 1 d . .
C7 C -0.3947(9) 0.0837(6) 0.4488(4) 0.068(2) Uani 1 d . .
H7A H -0.4375(9) 0.0778(6) 0.4065(4) 0.082 Uiso 1 calc R .
C8 C -0.2604(10) 0.0729(6) 0.4670(5) 0.080(3) Uani 1 d . .
H8A H -0.2111(10) 0.0584(6) 0.4381(5) 0.096 Uiso 1 calc R .
C9 C -0.2018(8) 0.0840(6) 0.5284(4) 0.069(2) Uani 1 d . .
H9A H -0.1098(8) 0.0796(6) 0.5424(4) 0.083 Uiso 1 calc R .
C10 C -0.2789(8) 0.1018(5) 0.5703(4) 0.061(2) Uani 1 d . .
H10A H -0.2376(8) 0.1068(5) 0.6129(4) 0.073 Uiso 1 calc R .
C11 C -0.4601(7) 0.0106(4) 0.7185(3) 0.044(2) Uani 1 d . .
C12 C -0.3466(7) -0.0287(5) 0.7603(3) 0.048(2) Uani 1 d . .
C13 C -0.1258(10) -0.0751(6) 0.8083(5) 0.081(3) Uani 1 d . .
H13A H -0.0355(10) -0.0873(6) 0.8201(5) 0.097 Uiso 1 calc R .
C14 C -0.2147(11) -0.1038(6) 0.8373(5) 0.086(3) Uani 1 d . .
H14A H -0.1932(11) -0.1378(6) 0.8718(5) 0.103 Uiso 1 calc R .
C15 C -0.3448(8) -0.0778(5) 0.8107(4) 0.068(2) Uani 1 d . .
H15A H -0.4195(8) -0.0919(5) 0.8252(4) 0.081 Uiso 1 calc R .
C16 C -0.5887(7) -0.0054(5) 0.7241(3) 0.051(2) Uani 1 d . .
H16A H -0.6008(7) -0.0436(5) 0.7531(3) 0.061 Uiso 1 calc R .
C17 C -0.6971(7) 0.0318(5) 0.6896(3) 0.049(2) Uani 1 d . .
C18 C -0.8317(9) 0.0061(7) 0.6984(4) 0.073(3) Uani 1 d . .
C19 C -0.2553(7) 0.2133(5) 0.7394(3) 0.051(2) Uani 1 d . .
C20 C -0.1117(7) 0.2274(5) 0.7518(4) 0.057(2) Uani 1 d . .
C21 C 0.1108(9) 0.2469(7) 0.7392(6) 0.089(3) Uani 1 d . .
H21A H 0.1893(9) 0.2515(7) 0.7254(6) 0.107 Uiso 1 calc R .
C22 C 0.1044(10) 0.2566(7) 0.8005(6) 0.097(3) Uani 1 d . .
H22A H 0.1797(10) 0.2690(7) 0.8318(6) 0.117 Uiso 1 calc R .
C23 C -0.0237(6) 0.2467(5) 0.8144(4) 0.054(2) Uani 1 d . .
H23A H -0.0463(6) 0.2513(5) 0.8532(4) 0.064 Uiso 1 calc R .
C24 C -0.3158(7) 0.2038(6) 0.7915(3) 0.061(2) Uani 1 d . .
H24A H -0.2615(7) 0.2020(6) 0.8321(3) 0.074 Uiso 1 calc R .
C25 C -0.4491(8) 0.1972(6) 0.7840(4) 0.061(2) Uani 1 d . .
C26 C -0.5022(10) 0.1872(7) 0.8442(4) 0.077(3) Uani 1 d . .
C27 C -0.5393(7) 0.3241(5) 0.5291(3) 0.046(2) Uani 1 d . .
C28 C -0.4666(8) 0.3594(5) 0.4848(4) 0.055(2) Uani 1 d . .
S3B S -0.5239(7) 0.4227(4) 0.4341(3) 0.101(3) Uani 0.323(10) d P 1
C29A C -0.5239(7) 0.4227(4) 0.4341(3) 0.101(3) Uani 0.677(10) d P 2
H29A H -0.6113(15) 0.4465(8) 0.4222(6) 0.121 Uiso 0.677(10) d PR 2
C30 C -0.4007(15) 0.4344(8) 0.4103(6) 0.116(4) Uani 1 d . .
H30A H -0.3991(15) 0.4717(8) 0.3791(6) 0.140 Uiso 1 calc R 1
C31 C -0.2947(13) 0.3915(8) 0.4340(6) 0.106(4) Uani 1 d . .
H31A H -0.2153(13) 0.3964(8) 0.4211(6) 0.128 Uiso 1 calc R 1
C32 C -0.6694(8) 0.3505(5) 0.5305(4) 0.058(2) Uani 1 d . .
H32A H -0.7091(8) 0.3887(5) 0.5014(4) 0.070 Uiso 1 calc R .
C33 C -0.7379(8) 0.3236(5) 0.5713(4) 0.054(2) Uani 1 d . .
C34 C -0.8702(11) 0.3596(8) 0.5702(6) 0.091(3) Uani 1 d . .

loop_
_atom_type_symbol
_atom_type_description
_atom_type_scat_dispersion_real
_atom_type_scat_dispersion_imag
_atom_type_scat_source
C C 0.0033 0.0016 'International Tables Vol C Tables 4.2.6.8 and 6.1.1.4'
H H 0.0000 0.0000 'International Tables Vol C Tables 4.2.6.8 and 6.1.1.4'
N N 0.0061 0.0033 'International Tables Vol C Tables 4.2.6.8 and 6.1.1.4'
O O 0.0106 0.0060 'International Tables Vol C Tables 4.2.6.8 and 6.1.1.4'
F F 0.0171 0.0103 'International Tables Vol C Tables 4.2.6.8 and 6.1.1.4'
S S 0.1246 0.1234 'International Tables Vol C Tables 4.2.6.8 and 6.1.1.4'
Eu Eu -0.1578 3.6682 'International Tables Vol C Tables 4.2.6.8 and 6.1.1.4'

loop_
_geom_angle_atom_site_label_1
_geom_angle_atom_site_label_2
_geom_angle_atom_site_label_3
_geom_angle
O4 Eu1 O1 82.2(2)
O4 Eu1 O5 120.0(2)
O1 Eu1 O5 135.2(2)
O4 Eu1 O6 80.5(2)
O1 Eu1 O6 153.2(2)
O5 Eu1 O6 71.5(2)
O4 Eu1 O3 73.0(2)
O1 Eu1 O3 74.4(2)
O5 Eu1 O3 76.3(2)
O6 Eu1 O3 119.0(2)
O4 Eu1 O2 77.6(2)
O1 Eu1 O2 71.9(2)
O5 Eu1 O2 145.9(2)
O6 Eu1 O2 84.5(2)
O3 Eu1 O2 137.6(2)
O4 Eu1 N1 146.4(2)
O1 Eu1 N1 105.8(2)
O5 Eu1 N1 77.5(2)
O6 Eu1 N1 78.8(2)
O3 Eu1 N1 140.6(2)
O2 Eu1 N1 74.3(2)
O4 Eu1 N2 148.4(2)
O1 Eu1 N2 73.3(2)
O5 Eu1 N2 69.4(2)
O6 Eu1 N2 129.1(2)
O3 Eu1 N2 81.3(2)
O2 Eu1 N2 112.1(2)
N1 Eu1 N2 62.1(2)
C13 S1 C12 90.9(5)
C21 S2 C20 92.0(5)
C31 S3A C28 92.6(6)
C31 C29B C28 92.6(6)
C11 O1 Eu1 132.2(5)
C17 O2 Eu1 130.0(4)
C19 O3 Eu1 134.5(5)
C25 O4 Eu1 129.2(5)
C27 O5 Eu1 138.2(5)
C33 O6 Eu1 132.8(5)
C5 N1 C1 119.9(6)
C5 N1 Eu1 121.7(4)
C1 N1 Eu1 117.5(5)
C10 N2 C6 118.7(7)
C10 N2 Eu1 119.8(5)
C6 N2 Eu1 120.6(5)
N1 C1 C2 121.5(8)
C3 C2 C1 119.5(8)
C4 C3 C2 118.6(8)
C3 C4 C5 121.4(8)
N1 C5 C4 119.1(7)
N1 C5 C6 116.7(6)
C4 C5 C6 124.2(7)
N2 C6 C7 120.2(7)
N2 C6 C5 116.4(6)
C7 C6 C5 123.4(7)
C8 C7 C6 121.5(8)
C9 C8 C7 117.4(8)
C8 C9 C10 119.6(8)
N2 C10 C9 122.6(8)
O1 C11 C16 123.8(7)
O1 C11 C12 116.1(6)
C16 C11 C12 120.0(7)
C15 C12 C11 129.1(7)
C15 C12 S1 111.9(6)
C11 C12 S1 119.0(5)
C14 C13 S1 113.5(7)
C13 C14 C15 113.0(9)
C12 C15 C14 110.7(8)
C17 C16 C11 123.1(7)
O2 C17 C16 129.2(7)
O2 C17 C18 113.3(7)
C16 C17 C18 117.5(7)
F3 C18 F1 104.1(10)
F3 C18 F2 103.1(10)
F1 C18 F2 103.0(10)
F3 C18 C17 115.2(9)
F1 C18 C17 114.7(9)
F2 C18 C17 115.0(8)
O3 C19 C24 123.8(7)
O3 C19 C20 117.3(7)
C24 C19 C20 118.9(7)
C19 C20 C23 125.6(7)
C19 C20 S2 119.5(6)
C23 C20 S2 114.9(5)
C22 C21 S2 113.2(7)
C21 C22 C23 116.8(9)
C22 C23 C20 103.1(8)
C25 C24 C19 122.4(7)
O4 C25 C24 129.9(7)
O4 C25 C26 112.7(7)
C24 C25 C26 117.4(7)
F4 C26 F6 110.6(10)
F4 C26 F5 104.7(9)
F6 C26 F5 106.1(8)
F4 C26 C25 114.4(8)
F6 C26 C25 109.9(8)
F5 C26 C25 110.8(9)
O5 C27 C32 121.9(7)
O5 C27 C28 117.3(7)
C32 C27 C28 120.8(7)
C27 C28 C29A 125.2(7)
C27 C28 S3B 125.2(7)
C27 C28 C29B 118.3(6)
C29A C28 C29B 116.5(5)
C27 C28 S3A 118.3(6)
S3B C28 S3A 116.5(5)
C30 S3B C28 97.2(7)
C30 C29A C28 97.2(7)
C31 C30 S3B 119.3(10)
C31 C30 C29A 119.3(10)
C30 C31 S3A 114.2(9)
C30 C31 C29B 114.2(9)
C33 C32 C27 123.7(7)
O6 C33 C32 128.7(7)
O6 C33 C34 112.9(7)
C32 C33 C34 118.4(8)
F8 C34 F7 105.9(10)
F8 C34 F9 106.8(10)
F7 C34 F9 103.6(10)
F8 C34 C33 115.9(9)
F7 C34 C33 112.8(10)
F9 C34 C33 110.9(9)

loop_
_geom_bond_atom_site_label_1
_geom_bond_atom_site_label_2
_geom_bond_distance
Eu1 O4 2.333(5)
Eu1 O1 2.343(5)
Eu1 O5 2.353(5)
Eu1 O6 2.357(5)
Eu1 O3 2.362(5)
Eu1 O2 2.362(5)
Eu1 N1 2.558(6)
Eu1 N2 2.597(6)
S1 C13 1.678(10)
S1 C12 1.696(7)
S2 C21 1.654(10)
S2 C20 1.680(8)
S3A C31 1.626(12)
S3A C28 1.640(9)
C29B C31 1.626(12)
C29B C28 1.640(9)
F1 C18 1.258(12)
F2 C18 1.275(11)
F3 C18 1.233(11)
F4 C26 1.306(11)
F5 C26 1.331(12)
F6 C26 1.311(11)
F7 C34 1.309(14)
F8 C34 1.298(11)
F9 C34 1.325(13)
O1 C11 1.258(8)
O2 C17 1.265(9)
O3 C19 1.247(8)
O4 C25 1.254(9)
O5 C27 1.245(8)
O6 C33 1.280(9)
N1 C5 1.343(9)
N1 C1 1.346(9)
N2 C10 1.307(9)
N2 C6 1.341(9)
C1 C2 1.370(11)
C2 C3 1.366(12)
C3 C4 1.353(12)
C4 C5 1.389(11)
C5 C6 1.459(10)
C6 C7 1.363(10)
C7 C8 1.361(12)
C8 C9 1.345(12)
C9 C10 1.377(11)
C11 C16 1.386(9)
C11 C12 1.462(9)
C12 C15 1.374(10)
C13 C14 1.322(13)
C14 C15 1.402(12)
C16 C17 1.349(10)
C17 C18 1.509(11)
C19 C24 1.426(10)
C19 C20 1.462(10)
C20 C23 1.487(11)
C21 C22 1.362(14)
C22 C23 1.433(12)
C24 C25 1.351(10)
C25 C26 1.544(11)
C27 C32 1.421(10)
C27 C28 1.478(10)
C28 C29A 1.552(10)
C28 S3B 1.552(10)
S3B C30 1.493(13)
C29A C30 1.493(13)
C30 C31 1.31(2)
C32 C33 1.337(11)
C33 C34 1.490(12)
